data_2018193
loop_
_publ_author_name
'Ahmed, Maqsood'
'Noureen, Sajida'
'Gros, Philippe C.'
'Guillot, Benoit'
'Jelsch, Christian'

_publ_section_title
;
 2,2'-(Ethane-1,2-diyl)bis[2-(5-bromothiophen-2-yl)-1,3-dioxolane] at
 100K refined using a multipolar atom model
;
_journal_coeditor_code KU3047
_journal_issue 8
_journal_name_full 'Acta Crystallographica Section C'
_journal_page_first o329
_journal_page_last o333
_journal_paper_doi 10.1107/S0108270111027247
_journal_volume 67
_journal_year 2011
_chemical_formula_iupac 'C16 H16 Br2 O4 S2'
_chemical_formula_moiety 'C16 H16 Br2 O4 S2'
_chemical_formula_sum 'C16 H16 Br2 O4 S2'
_chemical_formula_weight 496.228
_chemical_name_systematic
;
2,2'-(ethane-1,2-diyl)bis[2-(5-bromothiophen-2-yl)-1,3-dioxolane]
;
_space_group_IT_number 15
_symmetry_cell_setting monoclinic
_symmetry_space_group_name_Hall '-C 2yc'
_symmetry_space_group_name_H-M 'C 1 2/c 1'
_atom_sites_solution_hydrogens geom
_atom_sites_solution_primary direct
_atom_sites_solution_secondary difmap
_audit_creation_method MoPro
_cell_angle_alpha 90.
_cell_angle_beta 112.845(4)
_cell_angle_gamma 90.
_cell_formula_units_Z 4
_cell_length_a 19.2550(10)
_cell_length_b 5.7804(4)
_cell_length_c 16.9328(6)
_cell_measurement_reflns_used 1726
_cell_measurement_temperature 100(2)
_cell_measurement_theta_max 25.25
_cell_measurement_theta_min 3.7
_cell_volume 1736.81(17)
_diffrn_ambient_temperature 100(2)
_diffrn_measured_fraction_theta_full 0.969
_diffrn_measured_fraction_theta_max 0.969
_diffrn_measurement_device_type 'Bruker APEXII CCD detector'
_diffrn_measurement_method \w
_diffrn_radiation_monochromator graphite
_diffrn_radiation_source 'fine-focus sealed tube'
_diffrn_radiation_type MoK\a
_diffrn_radiation_wavelength 0.71073
_diffrn_reflns_av_R_equivalents 0.043
_diffrn_reflns_av_sigmaI/netI 0.01610
_diffrn_reflns_limit_h_max 21
_diffrn_reflns_limit_h_min -22
_diffrn_reflns_limit_k_max 6
_diffrn_reflns_limit_k_min 0
_diffrn_reflns_limit_l_max 20
_diffrn_reflns_limit_l_min 0
_diffrn_reflns_number 1565
_diffrn_reflns_theta_full 25.24
_diffrn_reflns_theta_max 25.24
_diffrn_reflns_theta_min 3.71
_exptl_absorpt_coefficient_mu 4.926
_exptl_absorpt_correction_T_max 0.346
_exptl_absorpt_correction_T_min 0.329
_exptl_absorpt_correction_type multi-scan
_exptl_absorpt_process_details '(Blessing, 1995)'
_exptl_crystal_colour Yellow
_exptl_crystal_density_diffrn 1.899
_exptl_crystal_density_method 'not measured'
_exptl_crystal_description Cubic
_exptl_crystal_F_000 984
_exptl_crystal_size_max 0.37
_exptl_crystal_size_mid 0.20
_exptl_crystal_size_min 0.20
_refine_diff_density_max 0.33
_refine_diff_density_min -0.40
_refine_ls_extinction_method none
_refine_ls_goodness_of_fit_ref 1.044
_refine_ls_hydrogen_treatment constr
_refine_ls_matrix_type full
_refine_ls_number_parameters 109
_refine_ls_number_reflns 1518
_refine_ls_number_restraints 0
_refine_ls_restrained_S_all 0.000
_refine_ls_R_factor_all 0.0219
_refine_ls_R_factor_gt 0.0212
_refine_ls_shift/su_max 0.002
_refine_ls_shift/su_mean 0.000
_refine_ls_structure_factor_coef Fsqd
_refine_ls_weighting_details 'calc w =1/[\s^2^(Fo^2^)+(0.027P)^2^+3.4P] where P=(Fo^2^+2Fc^2^)/3'
_refine_ls_weighting_scheme calc
_refine_ls_wR_factor_gt 0.0521
_refine_ls_wR_factor_ref 0.0527
_reflns_number_gt 1478
_reflns_number_total 1518
_reflns_threshold_expression I>2\s(I)
_cod_data_source_file ku3047.cif
_cod_data_source_block I
_cod_original_cell_volume 1736.6(3)
_cod_original_sg_symbol_H-M 'C 2/c'
_cod_database_code 2018193
_cod_database_fobs_code 2018193

loop_
_symmetry_equiv_pos_as_xyz
'x, y, z'
'-x, y, -z+1/2'
'-x, -y, -z'
'x, -y, z-1/2'
'x+1/2, y+1/2, z'
'-x+1/2, y+1/2, -z+1/2'
'-x+1/2, -y+1/2, -z'
'x+1/2, -y+1/2, z-1/2'

loop_
_atom_site_type_symbol
_atom_site_label
_atom_site_fract_x
_atom_site_fract_y
_atom_site_fract_z
_atom_site_U_iso_or_equiv
_atom_site_adp_type
_atom_site_calc_flag
_atom_site_occupancy
Br BR 0.612740(10) 0.49392(3) 0.771610(10) 0.02877(6) Uani d 1
S S 0.61813(2) 0.38176(7) 0.59408(3) 0.02090(8) Uani d 1
O O1 0.60278(7) 0.2111(2) 0.42402(8) 0.0236(2) Uani d 1
O O2 0.64198(7) -0.1534(2) 0.46632(8) 0.0240(2) Uani d 1
C C1 0.63676(9) 0.2993(3) 0.69760(10) 0.0209(3) Uani d 1
C C2 0.66950(10) 0.0889(3) 0.71740(10) 0.0247(3) Uani d 1
H H2 0.68553 0.00678 0.77946 0.02963 Uiso d 1
C C3 0.68020(10) -0.0114(3) 0.64580(10) 0.0225(4) Uani d 1
H H3 0.70565 -0.17937 0.64749 0.02699 Uiso d 1
C C4 0.65489(9) 0.1275(3) 0.57480(10) 0.0181(3) Uani d 1
C C5 0.65931(9) 0.0798(3) 0.48890(10) 0.0184(3) Uani d 1
C C6 0.53900(10) 0.0633(5) 0.38430(10) 0.0349(4) Uani d 1
H H6A 0.48919 0.13415 0.39132 0.04194 Uiso d 1
H H6B 0.52753 0.04031 0.31633 0.04194 Uiso d 1
C C7 0.56214(10) -0.1648(3) 0.43220(10) 0.0262(3) Uani d 1
H H7A 0.54176 -0.31165 0.38869 0.03143 Uiso d 1
H H7B 0.54093 -0.17780 0.48320 0.03143 Uiso d 1
C C8 0.73659(9) 0.1265(3) 0.48780(10) 0.0211(3) Uani d 1
H H8A 0.73362 0.09413 0.42307 0.02536 Uiso d 1
H H8B 0.77670 0.00687 0.53245 0.02536 Uiso d 1

loop_
_atom_site_aniso_label
_atom_site_aniso_U_11
_atom_site_aniso_U_22
_atom_site_aniso_U_33
_atom_site_aniso_U_12
_atom_site_aniso_U_13
_atom_site_aniso_U_23
BR 0.0305(2) 0.0368(2) 0.0250(2) 0.00077(7) 0.01740(10) -0.00272(6)
S 0.0207(2) 0.0242(2) 0.0201(2) 0.0029(2) 0.0104(2) 0.0026(2)
O1 0.0197(6) 0.0296(7) 0.0198(6) -0.0018(5) 0.0058(5) 0.0019(5)
O2 0.0183(6) 0.0239(7) 0.0310(7) -0.0047(5) 0.0107(5) -0.0071(5)
C1 0.0203(8) 0.0280(9) 0.0169(8) -0.0022(7) 0.0101(6) -0.0012(7)
C2 0.0298(9) 0.0256(10) 0.0175(8) -0.0026(8) 0.0078(7) 0.0015(7)
C3 0.0260(10) 0.0230(10) 0.0170(10) -0.0002(6) 0.0067(8) 0.0006(6)
C4 0.0153(7) 0.0210(8) 0.0196(8) -0.0001(6) 0.0085(6) -0.0004(6)
C5 0.0149(8) 0.0237(9) 0.0178(8) -0.0031(7) 0.0076(7) -0.0030(7)
C6 0.0230(10) 0.0480(10) 0.0260(10) -0.0087(9) 0.0013(8) 0.0013(10)
C7 0.0193(8) 0.0336(10) 0.0255(9) -0.0082(7) 0.0086(7) -0.0074(8)
C8 0.0160(8) 0.0248(9) 0.0250(9) -0.0034(7) 0.0106(7) -0.0041(7)

loop_
_atom_type_symbol
_atom_type_description
_atom_type_scat_dispersion_real
_atom_type_scat_dispersion_imag
_atom_type_scat_source
C C 0.0033 0.0016 'Clementi & Roetti 1974. Atomic Data & Nuclear Data Tables. 14, 177'
H H 0.0000 0.0000 'Clementi & Roetti 1974. Atomic Data & Nuclear Data Tables. 14, 177'
O O 0.0106 0.0060 'Clementi & Roetti 1974. Atomic Data & Nuclear Data Tables. 14, 177'
S S 0.1246 0.1234 'Clementi & Roetti 1974. Atomic Data & Nuclear Data Tables. 14, 177'
Br Br -0.2901 2.4595 'Clementi & Roetti 1974. Atomic Data & Nuclear Data Tables. 14, 177'

loop_
_geom_angle_atom_site_label_1
_geom_angle_atom_site_label_2
_geom_angle_atom_site_label_3
_geom_angle
BR C1 S 120.60(10)
BR C1 C2 126.0(2)
S C1 C2 113.3(2)
S C4 C5 121.30(10)
S C4 C3 111.6(2)
O1 C5 O2 105.7(2)
O1 C5 C4 109.40(10)
O1 C5 C8 110.70(10)
O1 C6 C7 104.3(2)
O1 C6 H6B 110.8
O1 C6 H6A 110.8
O2 C5 C4 109.90(10)
O2 C5 C8 107.30(10)
O2 C7 C6 102.9(2)
O2 C7 H7B 111.1
O2 C7 H7A 111.1
C1 S C4 91.08(8)
C1 C2 C3 111.2(2)
C1 C2 H2 124.4
C2 C3 C4 112.8(2)
C2 C3 H3 123.6
H2 C2 C3 124.4
C3 C4 C5 127.1(2)
H3 C3 C4 123.6
C4 C5 C8 113.50(10)
C5 O2 C7 105.10(10)
C5 O1 C6 107.6(2)
C5 C8 H8A 108.2
C5 C8 H8B 108.2
C6 C7 H7B 111.1
C6 C7 H7A 111.1
H6A C6 C7 110.8
H6A C6 H6B 109.5
H6B C6 C7 110.8
H7A C7 H7B 109.5
H8A C8 H8B 109.5

loop_
_geom_bond_atom_site_label_1
_geom_bond_atom_site_label_2
_geom_bond_distance
BR C1 1.871(2)
S C1 1.715(2)
S C4 1.717(2)
O1 C5 1.428(2)
O1 C6 1.431(2)
O2 C5 1.405(2)
O2 C7 1.418(2)
C1 C2 1.351(3)
C2 C3 1.430(3)
C2 H2 1.083
C3 C4 1.368(3)
C3 H3 1.083
C4 C5 1.514(2)
C5 C8 1.519(2)
C6 C7 1.521(3)
C6 H6B 1.092
C6 H6A 1.092
C7 H7B 1.092
C7 H7A 1.092
C8 H8A 1.092
C8 H8B 1.092

loop_
_geom_hbond_atom_site_label_D
_geom_hbond_atom_site_label_H
_geom_hbond_atom_site_label_A
_geom_hbond_site_symmetry_A
_geom_hbond_distance_DH
_geom_hbond_distance_HA
_geom_hbond_distance_DA
_geom_hbond_angle_DHA
C8 H8B O2 7_646 1.092 2.570 3.484(2) 140.8

loop_
_geom_torsion_atom_site_label_1
_geom_torsion_atom_site_label_2
_geom_torsion_atom_site_label_3
_geom_torsion_atom_site_label_4
_geom_torsion
BR C1 S C4 179.71(8)
BR C1 C2 C3 -179.60(10)
BR C1 C2 H2 0.4
S C1 C2 C3 0.02(13)
S C1 C2 H2 -180.0
S C4 C5 O2 -141.00(10)
S C4 C5 O1 -25.30(10)
S C4 C5 C8 98.80(10)
S C4 C3 C2 0.20(10)
S C4 C3 H3 -179.8
O1 C5 O2 C7 -37.10(10)
O1 C5 C4 C3 157.00(10)
O1 C5 C8 H8A -54.3
O1 C5 C8 H8B -172.8
O1 C6 C7 O2 -22.9(2)
O1 C6 C7 H7B 96.1
O1 C6 C7 H7A -141.8
O2 C5 O1 C6 21.70(10)
O2 C5 C4 C3 41.4(2)
O2 C5 C8 H8A 60.6
O2 C5 C8 H8B -57.9
O2 C7 C6 H6B 96.3
O2 C7 C6 H6A -142.0
C1 S C4 C5 -178.10(10)
C1 S C4 C3 -0.20(10)
C1 C2 C3 C4 -0.2(2)
C1 C2 C3 H3 179.8
C2 C1 S C4 0.09(13)
C2 C3 C4 C5 178.10(10)
H2 C2 C3 C4 179.8
H2 C2 C3 H3 -0.2
C3 C4 C5 C8 -78.80(10)
H3 C3 C4 C5 -1.9
C4 C5 O2 C7 80.80(10)
C4 C5 O1 C6 -96.50(10)
C4 C5 C8 H8A -177.7
C4 C5 C8 H8B 63.8
C5 O2 C7 C6 36.70(10)
C5 O2 C7 H7B -82.3
C5 O2 C7 H7A 155.6
C5 O1 C6 C7 1.00(10)
C5 O1 C6 H6B -118.2
C5 O1 C6 H6A 120.2
C6 O1 C5 C8 137.6(2)
H6A C6 C7 H7B -23.1
H6A C6 C7 H7A 99.0
H6B C6 C7 H7B -144.7
H6B C6 C7 H7A -22.6
C7 O2 C5 C8 -155.30(10)
